data_1570484
loop_
_publ_author_name
'Dissanayake, Deepamali'
'Draper, Alysia'
'Liu, Zhizhou'
'Jaunnoo, Neelofur'
'Haven, Joris J.'
'Forsyth, Craig'
'McKay, Alasdair I.'
'Junkers, Tanja'
'Vidovi&#x107;, Dragoslav'

_publ_section_title
;
 Lewis acid catalysed polymerisation of cyclopentenone.
;
_journal_issue 2
_journal_name_full 'Chemical science'
_journal_page_first 639
_journal_page_last 643
_journal_paper_doi 10.1039/d3sc05186b
_journal_volume 15
_journal_year 2024
_chemical_formula_moiety '2(C17 H17 Al Cl2 N2), C7 H8'
_chemical_formula_sum 'C41 H42 Al2 Cl4 N4'
_chemical_formula_weight 786.54
_space_group_crystal_system monoclinic
_space_group_IT_number 14
_space_group_name_Hall '-P 2yn'
_space_group_name_H-M_alt 'P 1 21/n 1'
_atom_sites_solution_hydrogens geom
_atom_sites_solution_primary direct
_audit_creation_method SHELXL-2018/3
_audit_update_record
;
2022-05-29 deposited with the CCDC.	2023-12-01 downloaded from the CCDC.
;
_cell_angle_alpha 90
_cell_angle_beta 90.5240(10)
_cell_angle_gamma 90
_cell_formula_units_Z 2
_cell_length_a 6.29940(10)
_cell_length_b 22.3513(4)
_cell_length_c 14.5043(2)
_cell_measurement_reflns_used 11711
_cell_measurement_temperature 123(2)
_cell_measurement_theta_max 77.4460
_cell_measurement_theta_min 5.0220
_cell_volume 2042.12(6)
_computing_cell_refinement 'CrysAlisPro 1.171.40.81a (Rigaku OD, 2020)'
_computing_data_collection 'CrysAlisPro 1.171.40.81a (Rigaku OD, 2020)'
_computing_data_reduction 'CrysAlisPro 1.171.40.81a (Rigaku OD, 2020)'
_computing_structure_refinement 'SHELXL-2018/3 (Sheldrick, 2018)'
_computing_structure_solution 'SHELXS-2018/3 (Sheldrick, 2018)'
_diffrn_ambient_temperature 123(2)
_diffrn_detector_area_resol_mean 10.0000
_diffrn_measured_fraction_theta_full 1.000
_diffrn_measured_fraction_theta_max 0.986
_diffrn_measurement_device_type 'XtaLAB Synergy, Dualflex, HyPix'
_diffrn_measurement_method '\w scans'
_diffrn_radiation_type CuK\a
_diffrn_radiation_wavelength 1.54184
_diffrn_reflns_av_R_equivalents 0.0692
_diffrn_reflns_av_unetI/netI 0.0370
_diffrn_reflns_Laue_measured_fraction_full 1.000
_diffrn_reflns_Laue_measured_fraction_max 0.986
_diffrn_reflns_limit_h_max 7
_diffrn_reflns_limit_h_min -7
_diffrn_reflns_limit_k_max 25
_diffrn_reflns_limit_k_min -28
_diffrn_reflns_limit_l_max 18
_diffrn_reflns_limit_l_min -17
_diffrn_reflns_number 26370
_diffrn_reflns_point_group_measured_fraction_full 1.000
_diffrn_reflns_point_group_measured_fraction_max 0.986
_diffrn_reflns_theta_full 67.684
_diffrn_reflns_theta_max 77.540
_diffrn_reflns_theta_min 3.633
_diffrn_source 'micro-focus sealed X-ray tube'
_exptl_absorpt_coefficient_mu 3.311
_exptl_absorpt_correction_T_max 1.00000
_exptl_absorpt_correction_T_min 0.79085
_exptl_absorpt_correction_type multi-scan
_exptl_absorpt_process_details
;
CrysAlisPro 1.171.40.81a (Rigaku Oxford Diffraction, 2020)
Empirical absorption correction using spherical harmonics,
implemented in SCALE3 ABSPACK scaling algorithm.
;
_exptl_crystal_colour yellow
_exptl_crystal_density_diffrn 1.279
_exptl_crystal_description plate
_exptl_crystal_F_000 820
_exptl_crystal_size_max 0.30
_exptl_crystal_size_mid 0.10
_exptl_crystal_size_min 0.05
_refine_diff_density_max 0.497
_refine_diff_density_min -0.466
_refine_diff_density_rms 0.073
_refine_ls_extinction_method none
_refine_ls_goodness_of_fit_ref 1.071
_refine_ls_hydrogen_treatment constr
_refine_ls_matrix_type full
_refine_ls_number_parameters 265
_refine_ls_number_reflns 4275
_refine_ls_number_restraints 48
_refine_ls_restrained_S_all 1.086
_refine_ls_R_factor_all 0.0517
_refine_ls_R_factor_gt 0.0483
_refine_ls_shift/su_max 0.001
_refine_ls_shift/su_mean 0.000
_refine_ls_structure_factor_coef Fsqd
_refine_ls_weighting_details 'w=1/[\s^2^(Fo^2^)+(0.0863P)^2^+1.0113P] where P=(Fo^2^+2Fc^2^)/3'
_refine_ls_weighting_scheme calc
_refine_ls_wR_factor_gt 0.1346
_refine_ls_wR_factor_ref 0.1383
_reflns_Friedel_coverage 0.000
_reflns_number_gt 3886
_reflns_number_total 4275
_reflns_threshold_expression 'I > 2\s(I)'
_cod_data_source_file d3sc05186b2.cif
_cod_data_source_block MX110_20
_cod_depositor_comments 'Adding full bibliography for 1570482--1570484.cif.'
_cod_original_sg_symbol_H-M 'P 21/n'
_cod_database_code 1570484
_shelx_shelxl_version_number 2018/3
_shelx_space_group_comment
;
The symmetry employed for this shelxl refinement is uniquely defined
by the following loop, which should always be used as a source of
symmetry information in preference to the above space-group names.
They are only intended as comments.
;

loop_
_space_group_symop_operation_xyz
'x, y, z'
'-x+1/2, y+1/2, -z+1/2'
'-x, -y, -z'
'x-1/2, -y-1/2, z-1/2'

loop_
_atom_site_label
_atom_site_type_symbol
_atom_site_fract_x
_atom_site_fract_y
_atom_site_fract_z
_atom_site_U_iso_or_equiv
_atom_site_adp_type
_atom_site_occupancy
_atom_site_site_symmetry_order
_atom_site_calc_flag
_atom_site_refinement_flags_posn
_atom_site_refinement_flags_adp
_atom_site_refinement_flags_occupancy
_atom_site_disorder_assembly
_atom_site_disorder_group
Cl1 Cl 0.86914(8) 0.15047(2) 0.93526(3) 0.03216(16) Uani 1 1 d . . . . .
Cl2 Cl 0.43315(8) 0.24699(2) 0.93362(3) 0.02854(15) Uani 1 1 d . . . . .
Al1 Al 0.53082(9) 0.15621(2) 0.93439(4) 0.02214(16) Uani 1 1 d . . . . .
N1 N 0.4162(3) 0.11396(7) 1.03198(10) 0.0237(3) Uani 1 1 d . . . . .
N2 N 0.4118(3) 0.11258(7) 0.83785(10) 0.0240(3) Uani 1 1 d . . . . .
C1 C 0.4308(3) 0.14117(9) 1.12224(12) 0.0254(4) Uani 1 1 d . . . . .
C2 C 0.2581(4) 0.17309(10) 1.15553(14) 0.0334(4) Uani 1 1 d . . . . .
H2 H 0.130648 0.175788 1.120259 0.040 Uiso 1 1 calc R U . . .
C3 C 0.2741(4) 0.20098(11) 1.24094(16) 0.0443(6) Uani 1 1 d . . . . .
H3 H 0.156599 0.222582 1.264536 0.053 Uiso 1 1 calc R U . . .
C4 C 0.4605(5) 0.19735(12) 1.29166(15) 0.0467(6) Uani 1 1 d . . . . .
H4 H 0.470116 0.216206 1.350252 0.056 Uiso 1 1 calc R U . . .
C5 C 0.6333(5) 0.16642(12) 1.25760(16) 0.0450(6) Uani 1 1 d . . . . .
H5 H 0.761502 0.164358 1.292484 0.054 Uiso 1 1 calc R U . . .
C6 C 0.6188(4) 0.13837(10) 1.17212(14) 0.0335(4) Uani 1 1 d . . . . .
H6 H 0.737300 0.117410 1.148145 0.040 Uiso 1 1 calc R U . . .
C7 C 0.3184(3) 0.06110(9) 1.02232(13) 0.0242(4) Uani 1 1 d . . . . .
C8 C 0.2816(3) 0.03471(9) 0.93638(13) 0.0251(4) Uani 1 1 d . . . . .
H8 H 0.228108 -0.005027 0.937034 0.030 Uiso 1 1 calc R U . . .
C9 C 0.3142(3) 0.06003(8) 0.84940(13) 0.0247(4) Uani 1 1 d . . . . .
C10 C 0.2400(3) 0.02942(9) 1.10660(13) 0.0284(4) Uani 1 1 d . . . . .
H10A H 0.350807 0.029940 1.154441 0.043 Uiso 1 1 calc R U . . .
H10B H 0.204802 -0.012085 1.090938 0.043 Uiso 1 1 calc R U . . .
H10C H 0.112989 0.049720 1.129469 0.043 Uiso 1 1 calc R U . . .
C11 C 0.2338(4) 0.02664(10) 0.76557(14) 0.0329(4) Uani 1 1 d . . . . .
H11A H 0.100880 0.044791 0.743856 0.049 Uiso 1 1 calc R U . . .
H11B H 0.208609 -0.015309 0.781801 0.049 Uiso 1 1 calc R U . . .
H11C H 0.339853 0.028764 0.716653 0.049 Uiso 1 1 calc R U . . .
C12 C 0.4203(3) 0.13945(9) 0.74754(13) 0.0272(4) Uani 1 1 d . . . . .
C13 C 0.2462(4) 0.17116(11) 0.71472(15) 0.0369(5) Uani 1 1 d . . . . .
H13 H 0.120271 0.173357 0.750104 0.044 Uiso 1 1 calc R U . . .
C14 C 0.2569(5) 0.19971(11) 0.62983(16) 0.0470(6) Uani 1 1 d . . . . .
H14 H 0.137135 0.220871 0.606560 0.056 Uiso 1 1 calc R U . . .
C15 C 0.4413(5) 0.19740(12) 0.57915(16) 0.0515(7) Uani 1 1 d . . . . .
H15 H 0.448712 0.217155 0.521274 0.062 Uiso 1 1 calc R U . . .
C16 C 0.6151(5) 0.16629(14) 0.61282(17) 0.0523(7) Uani 1 1 d . . . . .
H16 H 0.741705 0.164914 0.577809 0.063 Uiso 1 1 calc R U . . .
C17 C 0.6070(4) 0.13695(11) 0.69741(16) 0.0394(5) Uani 1 1 d . . . . .
H17 H 0.726700 0.115627 0.720379 0.047 Uiso 1 1 calc R U . . .
C20 C 0.0592(18) 0.0230(4) 0.4663(6) 0.096(3) Uani 0.5 1 d D . P A -1
C21 C 0.134(2) -0.0294(6) 0.4948(7) 0.108(5) Uani 0.5 1 d D U P A -1
H21 H 0.272440 -0.041170 0.476678 0.129 Uiso 0.5 1 calc R U P A -1
C22 C 0.015(2) -0.0684(6) 0.5512(8) 0.132(4) Uani 0.5 1 d D U P A -1
H22 H 0.071766 -0.105712 0.570894 0.159 Uiso 0.5 1 calc R U P A -1
C23 C -0.191(3) -0.0500(9) 0.5775(10) 0.147(9) Uani 0.5 1 d D U P A -1
H23 H -0.278053 -0.074088 0.615478 0.176 Uiso 0.5 1 calc R U P A -1
C24 C -0.257(3) 0.0047(8) 0.5452(10) 0.161(6) Uani 0.5 1 d D U P A -1
H24 H -0.394487 0.018098 0.561640 0.193 Uiso 0.5 1 calc R U P A -1
C25 C -0.136(3) 0.0414(9) 0.4902(10) 0.139(8) Uani 0.5 1 d D U P A -1
H25 H -0.189006 0.078897 0.469565 0.167 Uiso 0.5 1 calc R U P A -1
C26 C 0.176(4) 0.0646(9) 0.4076(10) 0.185(14) Uani 0.5 1 d D . P A -1
H26A H 0.224078 0.098852 0.444464 0.278 Uiso 0.5 1 calc R U P A -1
H26B H 0.082983 0.078638 0.357598 0.278 Uiso 0.5 1 calc R U P A -1
H26C H 0.299268 0.044169 0.381465 0.278 Uiso 0.5 1 calc R U P A -1

loop_
_atom_site_aniso_label
_atom_site_aniso_U_11
_atom_site_aniso_U_22
_atom_site_aniso_U_33
_atom_site_aniso_U_23
_atom_site_aniso_U_13
_atom_site_aniso_U_12
Cl1 0.0240(3) 0.0406(3) 0.0319(3) -0.00093(18) 0.00081(18) -0.00063(17)
Cl2 0.0379(3) 0.0245(2) 0.0233(2) 0.00045(15) -0.00008(19) 0.00183(17)
Al1 0.0237(3) 0.0238(3) 0.0189(3) 0.00031(19) 0.0003(2) -0.0006(2)
N1 0.0272(8) 0.0254(8) 0.0186(7) -0.0008(6) -0.0007(6) 0.0003(6)
N2 0.0282(8) 0.0261(8) 0.0177(7) 0.0004(6) 0.0001(6) 0.0005(6)
C1 0.0327(10) 0.0255(9) 0.0179(8) 0.0011(7) 0.0016(7) -0.0019(7)
C2 0.0379(11) 0.0366(11) 0.0257(10) -0.0024(8) 0.0070(8) 0.0007(9)
C3 0.0604(15) 0.0426(13) 0.0301(11) -0.0077(9) 0.0155(10) -0.0031(11)
C4 0.0752(17) 0.0436(13) 0.0214(10) -0.0063(9) 0.0035(10) -0.0143(12)
C5 0.0610(16) 0.0461(13) 0.0278(11) -0.0025(10) -0.0121(10) -0.0109(12)
C6 0.0389(11) 0.0353(11) 0.0261(10) 0.0002(8) -0.0052(8) -0.0026(9)
C7 0.0225(8) 0.0263(9) 0.0237(8) 0.0027(7) 0.0002(7) 0.0030(7)
C8 0.0262(9) 0.0237(9) 0.0253(9) -0.0001(7) -0.0004(7) -0.0019(7)
C9 0.0246(9) 0.0259(9) 0.0234(9) -0.0026(7) -0.0009(7) 0.0014(7)
C10 0.0302(9) 0.0301(10) 0.0251(9) 0.0021(7) 0.0031(7) -0.0018(8)
C11 0.0421(11) 0.0316(10) 0.0248(9) -0.0022(8) -0.0035(8) -0.0062(9)
C12 0.0367(10) 0.0271(9) 0.0178(8) -0.0019(7) 0.0001(7) -0.0032(8)
C13 0.0481(13) 0.0369(11) 0.0257(10) 0.0009(8) -0.0044(9) 0.0032(10)
C14 0.0738(18) 0.0396(13) 0.0275(11) 0.0059(9) -0.0133(11) 0.0022(12)
C15 0.090(2) 0.0432(14) 0.0211(10) 0.0067(9) -0.0033(11) -0.0145(14)
C16 0.0675(18) 0.0605(16) 0.0293(12) 0.0041(11) 0.0150(11) -0.0170(14)
C17 0.0422(12) 0.0471(13) 0.0291(11) 0.0021(9) 0.0058(9) -0.0024(10)
C20 0.122(8) 0.059(5) 0.106(7) -0.021(4) -0.019(6) 0.004(5)
C21 0.117(9) 0.098(8) 0.108(7) 0.020(6) 0.023(6) 0.034(6)
C22 0.174(9) 0.093(7) 0.130(8) -0.003(6) 0.009(7) 0.024(7)
C23 0.145(11) 0.137(12) 0.159(12) -0.011(8) 0.024(8) -0.041(8)
C24 0.152(9) 0.156(9) 0.177(10) -0.010(8) 0.030(8) 0.004(8)
C25 0.133(11) 0.121(10) 0.163(11) -0.046(8) 0.023(8) 0.026(8)
C26 0.33(4) 0.120(12) 0.106(10) -0.027(9) 0.044(14) -0.122(17)

loop_
_atom_type_symbol
_atom_type_description
_atom_type_scat_dispersion_real
_atom_type_scat_dispersion_imag
_atom_type_scat_source
C C 0.0181 0.0091 'International Tables Vol C Tables 4.2.6.8 and 6.1.1.4'
H H 0.0000 0.0000 'International Tables Vol C Tables 4.2.6.8 and 6.1.1.4'
Al Al 0.2130 0.2455 'International Tables Vol C Tables 4.2.6.8 and 6.1.1.4'
Cl Cl 0.3639 0.7018 'International Tables Vol C Tables 4.2.6.8 and 6.1.1.4'
N N 0.0311 0.0180 'International Tables Vol C Tables 4.2.6.8 and 6.1.1.4'

loop_
_geom_angle_atom_site_label_1
_geom_angle_atom_site_label_2
_geom_angle_atom_site_label_3
_geom_angle
_geom_angle_site_symmetry_1
_geom_angle_site_symmetry_3
_geom_angle_publ_flag
N1 Al1 N2 98.66(7) . . ?
N1 Al1 Cl2 112.12(6) . . ?
N2 Al1 Cl2 112.52(6) . . ?
N1 Al1 Cl1 111.15(6) . . ?
N2 Al1 Cl1 111.64(6) . . ?
Cl2 Al1 Cl1 110.31(3) . . ?
C7 N1 C1 119.44(15) . . ?
C7 N1 Al1 123.47(13) . . ?
C1 N1 Al1 117.07(12) . . ?
C9 N2 C12 120.04(16) . . ?
C9 N2 Al1 123.32(13) . . ?
C12 N2 Al1 116.58(12) . . ?
C6 C1 C2 120.67(19) . . ?
C6 C1 N1 120.12(18) . . ?
C2 C1 N1 119.10(18) . . ?
C3 C2 C1 119.3(2) . . ?
C4 C3 C2 120.1(2) . . ?
C3 C4 C5 120.4(2) . . ?
C4 C5 C6 119.8(2) . . ?
C1 C6 C5 119.6(2) . . ?
N1 C7 C8 122.60(17) . . ?
N1 C7 C10 119.06(17) . . ?
C8 C7 C10 118.33(17) . . ?
C7 C8 C9 127.53(18) . . ?
N2 C9 C8 122.67(17) . . ?
N2 C9 C11 118.97(17) . . ?
C8 C9 C11 118.36(17) . . ?
C13 C12 C17 120.8(2) . . ?
C13 C12 N2 119.24(18) . . ?
C17 C12 N2 119.83(19) . . ?
C12 C13 C14 119.6(2) . . ?
C15 C14 C13 120.2(2) . . ?
C14 C15 C16 119.9(2) . . ?
C15 C16 C17 120.9(3) . . ?
C12 C17 C16 118.7(2) . . ?
C21 C20 C25 120.8(13) . . ?
C21 C20 C26 124.3(15) . . ?
C25 C20 C26 114.9(15) . . ?
C20 C21 C22 122.4(13) . . ?
C21 C22 C23 117.9(14) . . ?
C24 C23 C22 116.3(16) . . ?
C23 C24 C25 124.0(16) . . ?
C20 C25 C24 118.6(17) . . ?

loop_
_geom_bond_atom_site_label_1
_geom_bond_atom_site_label_2
_geom_bond_distance
_geom_bond_site_symmetry_2
_geom_bond_publ_flag
Cl1 Al1 2.1350(7) . ?
Cl2 Al1 2.1203(7) . ?
Al1 N1 1.8536(16) . ?
Al1 N2 1.8587(16) . ?
N1 C7 1.339(3) . ?
N1 C1 1.446(2) . ?
N2 C9 1.337(3) . ?
N2 C12 1.442(2) . ?
C1 C6 1.383(3) . ?
C1 C2 1.391(3) . ?
C2 C3 1.390(3) . ?
C3 C4 1.383(4) . ?
C4 C5 1.385(4) . ?
C5 C6 1.392(3) . ?
C7 C8 1.397(3) . ?
C7 C10 1.500(3) . ?
C8 C9 1.400(3) . ?
C9 C11 1.510(3) . ?
C12 C13 1.387(3) . ?
C12 C17 1.389(3) . ?
C13 C14 1.389(3) . ?
C14 C15 1.381(4) . ?
C15 C16 1.382(5) . ?
C16 C17 1.393(3) . ?
C20 C21 1.328(14) . ?
C20 C25 1.343(15) . ?
C20 C26 1.46(2) . ?
C21 C22 1.414(15) . ?
C22 C23 1.417(16) . ?
C23 C24 1.372(17) . ?
C24 C25 1.379(15) . ?
